data_1510783
loop_
_publ_author_name
'Jansen, M.'
'Jaeschke, B.'

_publ_section_title
;
 Synthese, Kristallstruktur und spektroskopische Charakterisierung der
 Phosphaniminato-Komplexe (Cl2 B N P Cl2 N P Cl3)2 und (Br2 B N P Cl3)2
;
_journal_name_full 'Zeitschrift fuer Anorganische und Allgemeine Chemie'
_journal_page_first 2000
_journal_page_last 2004
_journal_paper_doi 10.1002/1521-3749(200209)628:9/10<2000::AID-ZAAC2000>3.0.CO;2-3
_journal_volume 628
_journal_year 2002
_chemical_formula_sum 'B2 Br4 Cl6 N2 P2'
_chemical_name_systematic '(Br2 B N P Cl3)2'
_space_group_IT_number 64
_symmetry_space_group_name_Hall '-C 2ac 2'
_symmetry_space_group_name_H-M 'C m c a'
_cell_angle_alpha 90
_cell_angle_beta 90
_cell_angle_gamma 90
_cell_formula_units_Z 4
_cell_length_a 13.3493
_cell_length_b 11.8955
_cell_length_c 10.2642
_cell_volume 1629.920
_citation_journal_id_ASTM ZAACAB
_cod_data_source_file boron_28.cif
_cod_data_source_block B2Br4Cl6N2P2
_cod_original_cell_volume 1629.92
_cod_database_code 1510783

loop_
_symmetry_equiv_pos_as_xyz
x,y,z
-x+1/2,-y,z+1/2
x,-y,-z
-x+1/2,y,-z+1/2
-x,-y,-z
x-1/2,y,-z-1/2
-x,y,z
x-1/2,-y,z-1/2
x+1/2,y+1/2,z
-x+1,-y+1/2,z+1/2
x+1/2,-y+1/2,-z
-x+1,y+1/2,-z+1/2
-x+1/2,-y+1/2,-z
x,y+1/2,-z-1/2
-x+1/2,y+1/2,z
x,-y+1/2,z-1/2

loop_
_atom_site_label
_atom_site_type_symbol
_atom_site_fract_x
_atom_site_fract_y
_atom_site_fract_z
_atom_site_occupancy
_atom_site_U_iso_or_equiv
B1 B+3 0.4177 0 0 1 0.0
Br1 Br-1 0.33265 0.13554 0.02178 1 0.0
N1 N-3 0.5 -0.0123 0.1061 1 0.0
P1 P+5 0.5 -0.00085 0.25664 1 0.0
Cl2 Cl-1 0.5 0.152 0.3286 1 0.0
Cl1 Cl-1 0.38134 -0.07223 0.33275 1 0.0
